data_7020418
loop_
_publ_author_name
'Spencer, Matthew'
'Santoro, Amedeo'
'Freeman, Gemma R.'
'D\'iez, Alvaro'
'Murray, Paul R.'
'Torroba, Javier'
'Whitwood, Adrian C.'
'Yellowlees, Lesley J.'
'Williams, J. A. Gareth'
'Bruce, Duncan W.'

_publ_section_title
;
 Phosphorescent, liquid-crystalline complexes of platinum(ii): influence
 of the \b-diketonate co-ligand on mesomorphism and emission properties.
;
_journal_issue 47
_journal_name_full 'Dalton transactions (Cambridge, England : 2003)'
_journal_page_first 14244
_journal_page_last 14256
_journal_paper_doi 10.1039/c2dt31525d
_journal_volume 41
_journal_year 2012
_chemical_formula_moiety 'C17 H14 F3 N O2 Pt, 0.5(C H Cl3)'
_chemical_formula_sum 'C17.5 H14.5 Cl1.5 F3 N O2 Pt'
_chemical_formula_weight 576.07
_chemical_name_systematic
;
?
;
_space_group_crystal_system triclinic
_space_group_IT_number 2
_space_group_name_Hall '-P 1'
_space_group_name_H-M_alt 'P -1'
_symmetry_space_group_name_Hall '-P 1'
_symmetry_space_group_name_H-M 'P -1'
_atom_sites_solution_hydrogens geom
_atom_sites_solution_primary direct
_atom_sites_solution_secondary difmap
_audit_creation_date 2012-08-13
_audit_creation_method
;
Olex2 1.1
(compiled 2011.11.01 svn.r2039, GUI svn.r3906)
;
_cell_angle_alpha 86.305(12)
_cell_angle_beta 69.598(16)
_cell_angle_gamma 77.406(12)
_cell_formula_units_Z 4
_cell_length_a 11.988(2)
_cell_length_b 12.8040(14)
_cell_length_c 13.095(2)
_cell_measurement_reflns_used 6912
_cell_measurement_temperature 110.00(10)
_cell_measurement_theta_max 32.0717
_cell_measurement_theta_min 2.8103
_cell_volume 1838.4(5)
_computing_cell_refinement
;
CrysAlisPro, Agilent Technologies,
Version 1.171.35.15 (release 03-08-2011 CrysAlis171 .NET)
(compiled Aug 3 2011,13:03:54)
;
_computing_data_collection
;
CrysAlisPro, Agilent Technologies,
Version 1.171.35.15 (release 03-08-2011 CrysAlis171 .NET)
(compiled Aug 3 2011,13:03:54)
;
_computing_data_reduction
;
CrysAlisPro, Agilent Technologies,
Version 1.171.35.15 (release 03-08-2011 CrysAlis171 .NET)
(compiled Aug 3 2011,13:03:54)
;
_computing_molecular_graphics
;
O. V. Dolomanov, L. J. Bourhis, R. J. Gildea, J. A. K. Howard and H. Puschmann,
OLEX2: a complete structure solution, refinement and analysis program.
J. Appl. Cryst. (2009). 42, 339-341.
;
_computing_publication_material
;
O. V. Dolomanov, L. J. Bourhis, R. J. Gildea, J. A. K. Howard and H. Puschmann,
OLEX2: a complete structure solution, refinement and analysis program.
J. Appl. Cryst. (2009). 42, 339-341.
;
_computing_structure_refinement
;
XL, G.M. Sheldrick, Acta Cryst.
(2008). A64, 112-122
;
_computing_structure_solution
;
XS, G.M. Sheldrick, Acta Cryst.
(2008). A64, 112-122
;
_diffrn_ambient_temperature 110.00(10)
_diffrn_detector_area_resol_mean 16.1450
_diffrn_measured_fraction_theta_full 0.998
_diffrn_measured_fraction_theta_max 0.888
_diffrn_measurement_details
;
1 omega -43.00 52.00 1.0000 22.7400
omega____ theta____ kappa____ phi______ frames
- 26.5735 -77.0000 120.0000 95

2 omega -44.00 -11.00 1.0000 22.7400
omega____ theta____ kappa____ phi______ frames
- 26.5735 -77.0000 0.0000 33

3 omega -44.00 51.00 1.0000 22.7400
omega____ theta____ kappa____ phi______ frames
- 26.5735 -37.0000 0.0000 95

4 omega 29.00 94.00 1.0000 22.7400
omega____ theta____ kappa____ phi______ frames
- 26.5735 -141.0000 41.0000 65

5 omega -3.00 90.00 1.0000 22.7400
omega____ theta____ kappa____ phi______ frames
- 26.5735 77.0000 -120.0000 93
;
_diffrn_measurement_device_type 'SuperNova, Single source at offset), Eos'
_diffrn_measurement_method '\w scans'
_diffrn_orient_matrix_UB_11 0.0144645000
_diffrn_orient_matrix_UB_12 0.0190843000
_diffrn_orient_matrix_UB_13 0.0424220000
_diffrn_orient_matrix_UB_21 0.0222683000
_diffrn_orient_matrix_UB_22 -0.0534319000
_diffrn_orient_matrix_UB_23 0.0126833000
_diffrn_orient_matrix_UB_31 0.0588431000
_diffrn_orient_matrix_UB_32 0.0025389000
_diffrn_orient_matrix_UB_33 -0.0369374000
_diffrn_radiation_monochromator mirror
_diffrn_radiation_type 'Mo K\a'
_diffrn_radiation_wavelength 0.7107
_diffrn_reflns_av_R_equivalents 0.0264
_diffrn_reflns_av_unetI/netI 0.0538
_diffrn_reflns_limit_h_max 17
_diffrn_reflns_limit_h_min -13
_diffrn_reflns_limit_k_max 18
_diffrn_reflns_limit_k_min -19
_diffrn_reflns_limit_l_max 19
_diffrn_reflns_limit_l_min -17
_diffrn_reflns_number 17553
_diffrn_reflns_theta_full 25.00
_diffrn_reflns_theta_max 32.18
_diffrn_reflns_theta_min 2.82
_diffrn_source 'SuperNova (Mo) X-ray Source'
_exptl_absorpt_coefficient_mu 7.890
_exptl_absorpt_correction_T_max 0.905
_exptl_absorpt_correction_T_min 0.793
_exptl_absorpt_correction_type analytical
_exptl_absorpt_process_details
;
CrysAlisPro, Agilent Technologies,
Version 1.171.35.15 (release 03-08-2011 CrysAlis171 .NET)
(compiled Aug 3 2011,13:03:54)
Analytical numeric absorption correction using a multifaceted crystal
model based on expressions derived by R.C. Clark & J.S. Reid.
(Clark, R. C. & Reid, J. S. (1995). Acta Cryst. A51, 887-897)
;
_exptl_crystal_colour yellow
_exptl_crystal_colour_primary yellow
_exptl_crystal_density_diffrn 2.081
_exptl_crystal_density_method 'not measured'
_exptl_crystal_description block
_exptl_crystal_F_000 1092
_exptl_crystal_size_max 0.1581
_exptl_crystal_size_mid 0.1275
_exptl_crystal_size_min 0.0673
_refine_diff_density_max 11.812
_refine_diff_density_min -1.832
_refine_diff_density_rms 0.237
_refine_ls_extinction_method none
_refine_ls_goodness_of_fit_ref 1.029
_refine_ls_hydrogen_treatment mixed
_refine_ls_matrix_type full
_refine_ls_number_parameters 481
_refine_ls_number_reflns 11514
_refine_ls_number_restraints 18
_refine_ls_restrained_S_all 1.031
_refine_ls_R_factor_all 0.0622
_refine_ls_R_factor_gt 0.0459
_refine_ls_shift/su_max 0.001
_refine_ls_shift/su_mean 0.000
_refine_ls_structure_factor_coef Fsqd
_refine_ls_weighting_details 'calc w=1/[\s^2^(Fo^2^)+(0.0432P)^2^+14.4974P] where P=(Fo^2^+2Fc^2^)/3'
_refine_ls_weighting_scheme calc
_refine_ls_wR_factor_gt 0.1031
_refine_ls_wR_factor_ref 0.1141
_reflns_number_gt 9144
_reflns_number_total 11514
_reflns_threshold_expression >2sigma(I)
_cod_data_source_file c2dt31525d.txt
_cod_data_source_block dwb1132
_cod_original_cell_volume 1838.5(5)
_cod_original_formula_sum 'C17.50 H14.50 Cl1.50 F3 N O2 Pt'
_cod_database_code 7020418
_chemical_oxdiff_formula 'C17 H14 O2 N1 F3 Pt1'
_chemical_oxdiff_usercomment 'Alvaro's adr58'
_reflns_odcompleteness_completeness 99.77
_reflns_odcompleteness_iscentric 1
_reflns_odcompleteness_theta 24.97

loop_
_space_group_symop_id
_space_group_symop_operation_xyz
1 'x, y, z'
2 '-x, -y, -z'

loop_
_atom_site_label
_atom_site_type_symbol
_atom_site_fract_x
_atom_site_fract_y
_atom_site_fract_z
_atom_site_U_iso_or_equiv
_atom_site_adp_type
_atom_site_occupancy
_atom_site_symmetry_multiplicity
_atom_site_calc_flag
_atom_site_refinement_flags
_atom_site_disorder_assembly
_atom_site_disorder_group
C1 C 0.0800(8) 0.2792(8) 0.1403(7) 0.0414(19) Uani 1 1 d . . .
C2 C 0.2128(6) 0.2875(6) 0.1069(6) 0.0275(14) Uani 1 1 d . . .
C3 C 0.2962(7) 0.2217(6) 0.0271(6) 0.0276(14) Uani 1 1 d . . .
H3 H 0.266(7) 0.174(7) -0.002(7) 0.033 Uiso 1 1 d . . .
C4 C 0.4228(7) 0.2249(6) -0.0198(5) 0.0264(14) Uani 1 1 d . . .
C5 C 0.5034(7) 0.1492(7) -0.1115(6) 0.0358(17) Uani 1 1 d . . .
H5A H 0.5830 0.1689 -0.1428 0.054 Uiso 1 1 calc R . .
H5B H 0.4661 0.1531 -0.1677 0.054 Uiso 1 1 calc R . .
H5C H 0.5138 0.0761 -0.0838 0.054 Uiso 1 1 calc R . .
C6 C 0.6466(6) 0.4101(6) 0.0420(6) 0.0260(13) Uani 1 1 d . . .
H6 H 0.6520 0.3558 -0.0067 0.031 Uiso 1 1 calc R . .
C7 C 0.7505(6) 0.4461(6) 0.0332(6) 0.0272(14) Uani 1 1 d . . .
H7 H 0.8262 0.4165 -0.0205 0.033 Uiso 1 1 calc R . .
C8 C 0.7426(6) 0.5254(6) 0.1034(6) 0.0292(15) Uani 1 1 d . . .
H8 H 0.8129 0.5505 0.0993 0.035 Uiso 1 1 calc R . .
C9 C 0.6308(6) 0.5678(5) 0.1796(5) 0.0233(12) Uani 1 1 d . . .
H9 H 0.6241 0.6228 0.2281 0.028 Uiso 1 1 calc R . .
C10 C 0.5285(5) 0.5306(5) 0.1859(5) 0.0187(11) Uani 1 1 d . . .
C11 C 0.4052(6) 0.5656(5) 0.2616(5) 0.0208(12) Uani 1 1 d . . .
C12 C 0.3706(7) 0.6481(6) 0.3373(6) 0.0280(14) Uani 1 1 d . . .
H12 H 0.4285 0.6866 0.3411 0.034 Uiso 1 1 calc R . .
C13 C 0.2501(7) 0.6743(6) 0.4079(6) 0.0293(14) Uani 1 1 d . . .
H13 H 0.2263 0.7309 0.4595 0.035 Uiso 1 1 calc R . .
C14 C 0.1639(6) 0.6180(6) 0.4034(6) 0.0277(14) Uani 1 1 d . . .
C15 C 0.1995(6) 0.5358(5) 0.3260(6) 0.0240(13) Uani 1 1 d . . .
H15 H 0.1413 0.4975 0.3227 0.029 Uiso 1 1 calc R . .
C16 C 0.3184(6) 0.5090(5) 0.2539(5) 0.0195(11) Uani 1 1 d . . .
C17 C 0.0355(7) 0.6466(7) 0.4789(7) 0.0379(18) Uani 1 1 d . . .
H17A H 0.0041 0.7236 0.4747 0.057 Uiso 1 1 calc R . .
H17B H 0.0323 0.6287 0.5537 0.057 Uiso 1 1 calc R . .
H17C H -0.0143 0.6065 0.4581 0.057 Uiso 1 1 calc R . .
F8 F 0.0608(5) 0.1950(5) 0.0999(5) 0.0629(17) Uani 1 1 d . . .
F10 F 0.0176(5) 0.3639(5) 0.1022(6) 0.0688(18) Uani 1 1 d . . .
F11 F 0.0250(5) 0.2816(6) 0.2463(5) 0.074(2) Uani 1 1 d . . .
N1 N 0.5385(5) 0.4500(4) 0.1177(4) 0.0186(10) Uani 1 1 d . . .
O1 O 0.2244(4) 0.3604(4) 0.1629(4) 0.0259(10) Uani 1 1 d . . .
O2 O 0.4725(4) 0.2876(4) 0.0108(4) 0.0244(9) Uani 1 1 d . . .
Pt1 Pt 0.38586(2) 0.400035(18) 0.136959(18) 0.01775(6) Uani 1 1 d . . .
C18 C 0.3139(7) -0.0841(6) 0.8721(6) 0.0311(15) Uani 1 1 d . . .
C19 C 0.4127(6) -0.0603(5) 0.7681(5) 0.0222(12) Uani 1 1 d . . .
C20 C 0.5199(7) -0.1350(5) 0.7307(5) 0.0257(13) Uani 1 1 d . . .
H20 H 0.5248 -0.2015 0.7673 0.031 Uiso 1 1 calc R . .
C21 C 0.6245(6) -0.1199(5) 0.6410(6) 0.0235(13) Uani 1 1 d . . .
C22 C 0.7356(7) -0.2083(6) 0.6113(6) 0.0298(15) Uani 1 1 d . . .
H22A H 0.7969 -0.1893 0.6362 0.045 Uiso 1 1 calc R . .
H22B H 0.7687 -0.2187 0.5320 0.045 Uiso 1 1 calc R . .
H22C H 0.7140 -0.2746 0.6462 0.045 Uiso 1 1 calc R . .
C23 C 0.6995(6) 0.1351(6) 0.4131(6) 0.0269(13) Uani 1 1 d . . .
H23 H 0.7365 0.0634 0.4228 0.032 Uiso 1 1 calc R . .
C24 C 0.7635(7) 0.1947(6) 0.3306(6) 0.0328(16) Uani 1 1 d . . .
H24 H 0.8437 0.1648 0.2842 0.039 Uiso 1 1 calc R . .
C25 C 0.7086(6) 0.2980(6) 0.3172(6) 0.0272(14) Uani 1 1 d . . .
H25 H 0.7525 0.3407 0.2623 0.033 Uiso 1 1 calc R . .
C26 C 0.5906(7) 0.3411(6) 0.3821(6) 0.0306(15) Uani 1 1 d . . .
H26 H 0.5520 0.4116 0.3704 0.037 Uiso 1 1 calc R . .
C27 C 0.5288(6) 0.2785(5) 0.4659(5) 0.0238(13) Uani 1 1 d . . .
C28 C 0.4059(6) 0.3102(5) 0.5429(5) 0.0233(13) Uani 1 1 d . . .
C29 C 0.3286(7) 0.4099(5) 0.5467(6) 0.0276(14) Uani 1 1 d . . .
H29 H 0.3549 0.4631 0.4954 0.033 Uiso 1 1 calc R . .
C30 C 0.2137(7) 0.4309(5) 0.6253(6) 0.0291(14) Uani 1 1 d . . .
H30 H 0.1619 0.4993 0.6284 0.035 Uiso 1 1 calc R . .
C31 C 0.1730(6) 0.3528(6) 0.7000(6) 0.0279(14) Uani 1 1 d . . .
C32 C 0.2508(6) 0.2536(5) 0.6963(6) 0.0237(13) Uani 1 1 d . . .
H32 H 0.2235 0.2007 0.7476 0.028 Uiso 1 1 calc R . .
C33 C 0.3669(6) 0.2305(5) 0.6197(5) 0.0223(12) Uani 1 1 d . . .
C34 C 0.0482(6) 0.3753(6) 0.7838(7) 0.0339(16) Uani 1 1 d . . .
H34A H -0.0077 0.3487 0.7574 0.051 Uiso 1 1 calc R . .
H34B H 0.0204 0.4526 0.7972 0.051 Uiso 1 1 calc R . .
H34C H 0.0502 0.3392 0.8516 0.051 Uiso 1 1 calc R . .
F4 F 0.3183(4) -0.1874(3) 0.8905(4) 0.0371(10) Uani 1 1 d . . .
F6 F 0.2033(4) -0.0394(4) 0.8712(4) 0.0472(13) Uani 1 1 d . . .
F7 F 0.3258(5) -0.0418(4) 0.9587(4) 0.0493(13) Uani 1 1 d . . .
N2 N 0.5859(5) 0.1762(4) 0.4800(4) 0.0214(10) Uani 1 1 d . . .
O3 O 0.3814(4) 0.0334(4) 0.7330(4) 0.0244(9) Uani 1 1 d . . .
O4 O 0.6319(4) -0.0367(4) 0.5840(4) 0.0247(9) Uani 1 1 d . . .
Pt2 Pt 0.49062(2) 0.097863(17) 0.604518(18) 0.01833(6) Uani 1 1 d . . .
C35 C 0.0975(9) 0.9211(17) 0.223(2) 0.064(5) Uiso 0.40 1 d PD A -1
H35 H 0.0847 0.9716 0.1649 0.077 Uiso 0.40 1 calc PR A -1
C35A C 0.1070(19) 0.917(3) 0.3112(8) 0.064(5) Uiso 0.37 1 d PD B -2
H35A H 0.1597 0.8433 0.3043 0.077 Uiso 0.37 1 calc PR B -2
C35B C 0.102(2) 0.875(4) 0.2878(12) 0.064(5) Uiso 0.23 1 d PD C -3
H35B H 0.1350 0.7977 0.2990 0.077 Uiso 0.23 1 calc PR C -3
Cl1 Cl 0.1839(7) 0.7937(6) 0.1660(7) 0.0755(18) Uiso 0.40 1 d PD A -1
Cl1A Cl 0.1863(7) 1.0148(7) 0.2290(6) 0.0689(13) Uiso 0.37 1 d PD B -2
Cl1B Cl 0.1198(12) 0.8830(12) 0.1510(9) 0.0755(18) Uiso 0.23 1 d PD C -3
Cl2 Cl 0.1799(7) 0.9704(6) 0.2928(7) 0.0689(13) Uiso 0.40 1 d PD A -1
Cl2A Cl 0.0489(8) 0.9710(8) 0.4486(6) 0.081(2) Uiso 0.37 1 d PD B -2
Cl2B Cl 0.1895(11) 0.9448(11) 0.3264(10) 0.0689(13) Uiso 0.23 1 d PD C -3
Cl3 Cl -0.0453(7) 0.9026(8) 0.3190(8) 0.0751(15) Uiso 0.40 1 d PD A -1
Cl3A Cl -0.0251(8) 0.9215(8) 0.2731(7) 0.0751(15) Uiso 0.37 1 d PD B -2
Cl3B Cl -0.0486(10) 0.8987(12) 0.3737(11) 0.0751(15) Uiso 0.23 1 d PD C -3

loop_
_atom_site_aniso_label
_atom_site_aniso_U_11
_atom_site_aniso_U_22
_atom_site_aniso_U_33
_atom_site_aniso_U_23
_atom_site_aniso_U_13
_atom_site_aniso_U_12
C1 0.041(4) 0.051(5) 0.043(5) -0.005(4) -0.017(4) -0.024(4)
C2 0.030(3) 0.026(3) 0.034(4) 0.005(3) -0.016(3) -0.014(3)
C3 0.038(4) 0.026(3) 0.026(3) 0.002(3) -0.015(3) -0.017(3)
C4 0.040(4) 0.027(3) 0.021(3) 0.003(2) -0.018(3) -0.014(3)
C5 0.038(4) 0.038(4) 0.032(4) -0.010(3) -0.010(3) -0.011(3)
C6 0.029(3) 0.026(3) 0.026(3) 0.007(3) -0.013(3) -0.007(3)
C7 0.025(3) 0.028(3) 0.029(3) 0.006(3) -0.010(3) -0.007(3)
C8 0.025(3) 0.033(4) 0.035(4) 0.012(3) -0.014(3) -0.014(3)
C9 0.027(3) 0.023(3) 0.025(3) 0.004(2) -0.013(3) -0.008(3)
C10 0.021(3) 0.016(3) 0.022(3) 0.006(2) -0.010(2) -0.006(2)
C11 0.024(3) 0.018(3) 0.023(3) 0.002(2) -0.013(3) -0.003(2)
C12 0.035(4) 0.028(3) 0.029(3) 0.000(3) -0.017(3) -0.013(3)
C13 0.034(4) 0.024(3) 0.031(4) -0.009(3) -0.016(3) 0.002(3)
C14 0.024(3) 0.028(3) 0.029(3) -0.003(3) -0.011(3) 0.001(3)
C15 0.025(3) 0.023(3) 0.029(3) 0.003(2) -0.015(3) -0.005(2)
C16 0.023(3) 0.018(3) 0.020(3) 0.001(2) -0.012(2) -0.002(2)
C17 0.029(4) 0.038(4) 0.040(4) -0.014(3) -0.009(3) 0.007(3)
F8 0.044(3) 0.066(4) 0.086(4) -0.029(3) -0.014(3) -0.031(3)
F10 0.036(3) 0.077(4) 0.103(5) -0.008(4) -0.035(3) -0.008(3)
F11 0.054(3) 0.130(6) 0.043(3) -0.013(4) 0.006(3) -0.060(4)
N1 0.024(3) 0.017(2) 0.018(2) 0.0056(19) -0.010(2) -0.006(2)
O1 0.028(2) 0.024(2) 0.031(2) 0.0002(19) -0.014(2) -0.0093(19)
O2 0.028(2) 0.025(2) 0.024(2) -0.0001(18) -0.0102(19) -0.0109(19)
Pt1 0.02219(12) 0.01637(11) 0.01811(11) 0.00297(8) -0.01008(9) -0.00659(9)
C18 0.045(4) 0.024(3) 0.022(3) 0.004(3) -0.008(3) -0.008(3)
C19 0.030(3) 0.020(3) 0.021(3) 0.005(2) -0.014(3) -0.009(2)
C20 0.038(4) 0.018(3) 0.027(3) 0.005(2) -0.018(3) -0.007(3)
C21 0.029(3) 0.015(3) 0.030(3) -0.003(2) -0.016(3) -0.002(2)
C22 0.030(4) 0.025(3) 0.029(3) 0.000(3) -0.012(3) 0.008(3)
C23 0.032(3) 0.024(3) 0.027(3) 0.000(3) -0.012(3) -0.007(3)
C24 0.036(4) 0.039(4) 0.025(3) 0.002(3) -0.008(3) -0.015(3)
C25 0.022(3) 0.030(3) 0.025(3) 0.002(3) 0.002(3) -0.012(3)
C26 0.045(4) 0.024(3) 0.028(3) 0.009(3) -0.019(3) -0.011(3)
C27 0.034(3) 0.022(3) 0.025(3) 0.006(2) -0.017(3) -0.013(3)
C28 0.032(3) 0.020(3) 0.026(3) 0.005(2) -0.018(3) -0.009(3)
C29 0.038(4) 0.021(3) 0.031(3) 0.007(3) -0.020(3) -0.008(3)
C30 0.038(4) 0.018(3) 0.034(4) -0.003(3) -0.021(3) 0.001(3)
C31 0.028(3) 0.025(3) 0.034(4) -0.002(3) -0.018(3) -0.002(3)
C32 0.026(3) 0.019(3) 0.029(3) 0.002(2) -0.013(3) -0.007(2)
C33 0.030(3) 0.021(3) 0.026(3) 0.004(2) -0.019(3) -0.010(2)
C34 0.025(3) 0.031(4) 0.048(4) -0.006(3) -0.019(3) 0.002(3)
F4 0.047(3) 0.021(2) 0.038(2) 0.0070(18) -0.008(2) -0.0099(19)
F6 0.035(3) 0.047(3) 0.044(3) 0.022(2) -0.001(2) -0.004(2)
F7 0.075(4) 0.049(3) 0.027(2) -0.001(2) -0.011(2) -0.032(3)
N2 0.029(3) 0.019(2) 0.022(2) 0.004(2) -0.014(2) -0.009(2)
O3 0.029(2) 0.021(2) 0.025(2) 0.0069(18) -0.013(2) -0.0052(19)
O4 0.030(2) 0.020(2) 0.026(2) 0.0003(18) -0.014(2) -0.0028(18)
Pt2 0.02397(12) 0.01489(11) 0.02029(11) 0.00380(8) -0.01222(9) -0.00593(9)

loop_
_atom_type_symbol
_atom_type_description
_atom_type_scat_dispersion_real
_atom_type_scat_dispersion_imag
_atom_type_scat_source
C C 0.0033 0.0016 'International Tables Vol C Tables 4.2.6.8 and 6.1.1.4'
H H 0.0000 0.0000 'International Tables Vol C Tables 4.2.6.8 and 6.1.1.4'
Cl Cl 0.1484 0.1585 'International Tables Vol C Tables 4.2.6.8 and 6.1.1.4'
F F 0.0171 0.0103 'International Tables Vol C Tables 4.2.6.8 and 6.1.1.4'
N N 0.0061 0.0033 'International Tables Vol C Tables 4.2.6.8 and 6.1.1.4'
O O 0.0106 0.0060 'International Tables Vol C Tables 4.2.6.8 and 6.1.1.4'
Pt Pt -1.7033 8.3905 'International Tables Vol C Tables 4.2.6.8 and 6.1.1.4'

loop_
_exptl_crystal_face_index_h
_exptl_crystal_face_index_k
_exptl_crystal_face_index_l
_exptl_crystal_face_perp_dist
_exptl_oxdiff_crystal_face_indexfrac_h
_exptl_oxdiff_crystal_face_indexfrac_k
_exptl_oxdiff_crystal_face_indexfrac_l
_exptl_oxdiff_crystal_face_x
_exptl_oxdiff_crystal_face_y
_exptl_oxdiff_crystal_face_z
-15 0 0 0.0220 -15.0000 -0.0000 -0.0000 -0.2170 -0.3340 -0.8826
1 -15 9 0.0617 1.0000 -15.0000 9.0000 0.1100 0.9379 -0.3117
14 -3 -2 0.0352 14.0000 -3.0000 -2.0000 0.0604 0.4467 0.8901
2 15 -10 0.0616 2.0000 15.0000 -10.0000 -0.1090 -0.8838 0.5251
-12 -5 8 0.0348 -12.0000 -5.0000 8.0000 0.0704 0.1014 -1.0143
-8 -3 13 0.0448 -8.0000 -3.0000 13.0000 0.3785 0.1470 -0.9585
-9 -1 -18 0.0679 -9.0000 -1.0000 -18.0000 -0.9129 -0.3753 0.1327
9 12 15 0.0721 9.0000 12.0000 15.0000 0.9955 -0.2505 0.0060
-3 -9 -16 0.0682 -3.0000 -9.0000 -16.0000 -0.8939 0.2112 0.3916
1 16 8 0.0717 1.0000 16.0000 8.0000 0.6592 -0.7312 -0.1960
12 2 -7 0.0496 12.0000 2.0000 -7.0000 -0.0852 0.0716 0.9698
-8 -17 -4 0.0910 -8.0000 -17.0000 -4.0000 -0.6098 0.6795 -0.3662
9 -9 13 0.0689 9.0000 -9.0000 13.0000 0.5099 0.8462 0.0266
-7 -8 12 0.0492 -7.0000 -8.0000 12.0000 0.2551 0.4238 -0.8755
-9 9 -13 0.0542 -9.0000 9.0000 -13.0000 -0.5099 -0.8462 -0.0266
13 3 -7 0.0443 13.0000 3.0000 -7.0000 -0.0517 0.0404 1.0311
-13 -2 7 0.0313 -13.0000 -2.0000 7.0000 0.0707 -0.0938 -1.0286
15 11 7 0.0651 15.0000 11.0000 7.0000 0.7238 -0.1649 0.6520
11 15 0 0.0614 11.0000 15.0000 -0.0000 0.4454 -0.5565 0.6854
9 -7 -9 0.0505 9.0000 -7.0000 -9.0000 -0.3852 0.4603 0.8443
15 1 -2 0.0430 15.0000 1.0000 -2.0000 0.1512 0.2552 0.9591

loop_
_geom_angle_atom_site_label_1
_geom_angle_atom_site_label_2
_geom_angle_atom_site_label_3
_geom_angle
F8 C1 C2 115.2(8)
F8 C1 F10 104.1(7)
F10 C1 C2 109.8(7)
F11 C1 C2 113.0(7)
F11 C1 F8 108.4(7)
F11 C1 F10 105.6(8)
C3 C2 C1 118.4(6)
O1 C2 C1 110.8(7)
O1 C2 C3 130.9(6)
C2 C3 C4 125.4(6)
C3 C4 C5 119.1(6)
O2 C4 C3 124.3(7)
O2 C4 C5 116.6(7)
N1 C6 C7 121.6(7)
C8 C7 C6 119.2(7)
C7 C8 C9 119.0(6)
C8 C9 C10 120.4(6)
C9 C10 C11 127.3(6)
N1 C10 C9 119.9(6)
N1 C10 C11 112.8(5)
C12 C11 C10 124.0(6)
C12 C11 C16 120.6(6)
C16 C11 C10 115.4(6)
C11 C12 C13 119.5(6)
C12 C13 C14 120.8(6)
C13 C14 C17 120.3(7)
C15 C14 C13 119.1(6)
C15 C14 C17 120.5(7)
C16 C15 C14 121.3(6)
C11 C16 Pt1 113.6(5)
C15 C16 C11 118.6(6)
C15 C16 Pt1 127.8(5)
C6 N1 C10 119.8(5)
C6 N1 Pt1 123.8(4)
C10 N1 Pt1 116.3(4)
C2 O1 Pt1 122.4(5)
C4 O2 Pt1 125.6(5)
C16 Pt1 N1 81.8(2)
C16 Pt1 O1 93.9(2)
C16 Pt1 O2 174.9(2)
N1 Pt1 O1 175.5(2)
N1 Pt1 O2 93.0(2)
O1 Pt1 O2 91.21(19)
F4 C18 C19 113.7(6)
F4 C18 F6 108.0(6)
F4 C18 F7 107.2(6)
F6 C18 C19 111.6(6)
F6 C18 F7 106.7(6)
F7 C18 C19 109.4(6)
C20 C19 C18 118.4(6)
O3 C19 C18 111.2(6)
O3 C19 C20 130.3(6)
C19 C20 C21 124.8(6)
C20 C21 C22 118.5(6)
O4 C21 C20 125.1(6)
O4 C21 C22 116.3(6)
N2 C23 C24 121.6(7)
C25 C24 C23 118.5(7)
C24 C25 C26 121.2(6)
C25 C26 C27 118.6(7)
C26 C27 C28 126.6(6)
N2 C27 C26 119.5(7)
N2 C27 C28 113.9(5)
C29 C28 C27 125.4(6)
C29 C28 C33 120.1(7)
C33 C28 C27 114.5(6)
C30 C29 C28 119.9(6)
C29 C30 C31 120.7(6)
C30 C31 C34 120.6(6)
C32 C31 C30 119.2(7)
C32 C31 C34 120.2(7)
C33 C32 C31 121.5(6)
C28 C33 Pt2 114.0(5)
C32 C33 C28 118.5(6)
C32 C33 Pt2 127.4(5)
C23 N2 C27 120.5(6)
C23 N2 Pt2 124.0(4)
C27 N2 Pt2 115.5(5)
C19 O3 Pt2 123.3(4)
C21 O4 Pt2 124.8(4)
C33 Pt2 N2 82.1(2)
C33 Pt2 O3 91.9(2)
C33 Pt2 O4 175.9(2)
N2 Pt2 O3 174.0(2)
N2 Pt2 O4 94.4(2)
O3 Pt2 O4 91.59(19)
Cl1 C35 Cl2 107.5(11)
Cl1 C35 Cl3 108.1(11)
Cl2 C35 Cl3 109.4(11)
Cl1A C35A Cl2A 104.4(12)
Cl3A C35A Cl1A 106.4(12)
Cl3A C35A Cl2A 105.8(12)
Cl1B C35B Cl2B 114.4(16)
Cl1B C35B Cl3B 113.9(16)
Cl2B C35B Cl3B 112.8(15)

loop_
_geom_bond_atom_site_label_1
_geom_bond_atom_site_label_2
_geom_bond_distance
C1 C2 1.522(10)
C1 F8 1.327(10)
C1 F10 1.350(11)
C1 F11 1.312(10)
C2 C3 1.348(11)
C2 O1 1.283(8)
C3 C4 1.434(10)
C4 C5 1.499(10)
C4 O2 1.256(8)
C6 C7 1.385(9)
C6 N1 1.343(9)
C7 C8 1.379(10)
C8 C9 1.381(10)
C9 C10 1.384(8)
C10 C11 1.454(9)
C10 N1 1.367(8)
C11 C12 1.389(9)
C11 C16 1.424(8)
C12 C13 1.397(10)
C13 C14 1.401(10)
C14 C15 1.398(10)
C14 C17 1.491(10)
C15 C16 1.390(9)
C16 Pt1 1.967(6)
N1 Pt1 1.997(5)
O1 Pt1 2.017(5)
O2 Pt1 2.083(5)
C18 C19 1.527(10)
C18 F4 1.321(8)
C18 F6 1.329(9)
C18 F7 1.351(8)
C19 C20 1.376(10)
C19 O3 1.282(7)
C20 C21 1.428(10)
C21 C22 1.498(9)
C21 O4 1.262(8)
C23 C24 1.381(10)
C23 N2 1.347(9)
C24 C25 1.374(11)
C25 C26 1.382(10)
C26 C27 1.404(9)
C27 C28 1.452(10)
C27 N2 1.372(8)
C28 C29 1.397(9)
C28 C33 1.421(9)
C29 C30 1.384(11)
C30 C31 1.397(10)
C31 C32 1.395(9)
C31 C34 1.494(10)
C32 C33 1.384(10)
C33 Pt2 1.965(7)
N2 Pt2 1.990(5)
O3 Pt2 1.996(5)
O4 Pt2 2.093(5)
C35 Cl1 1.782(13)
C35 Cl2 1.782(13)
C35 Cl3 1.789(13)
C35A Cl1A 1.810(15)
C35A Cl2A 1.812(15)
C35A Cl3A 1.807(15)
C35B Cl1B 1.728(16)
C35B Cl2B 1.733(16)
C35B Cl3B 1.733(16)
